data_7206453
loop_
_publ_author_name
'El Asri, Zhor'
'G\'enisson, Yves'
'Guillen, Fr\'ed\'eric'
'Basl\'e, Olivier'
'Isambert, Nicolas'
'del Mar Sanchez Duque, Maria'
'Ladeira, Sonia'
'Rodriguez, Jean'
'Constantieux, Thierry'
'Plaquevent, Jean-Christophe'

_publ_section_title
;
 Multicomponent reactions in ionic liquids: convenient and
 ecocompatible access to the 2,6-DABCO core
;
_journal_issue 9
_journal_name_full 'Green Chemistry'
_journal_page_first 2549
_journal_paper_doi 10.1039/c1gc15635g
_journal_volume 13
_journal_year 2011
_chemical_absolute_configuration syn
_chemical_compound_source 'synthesis as described'
_chemical_formula_moiety 'C25 H22 N2 O2'
_chemical_formula_sum 'C25 H22 N2 O2'
_chemical_formula_weight 382.45
_chemical_name_systematic
;
?
;
_space_group_IT_number 19
_symmetry_cell_setting orthorhombic
_symmetry_Int_Tables_number 19
_symmetry_space_group_name_Hall 'P 2ac 2ab'
_symmetry_space_group_name_H-M 'P 21 21 21'
_atom_sites_solution_hydrogens geom
_atom_sites_solution_primary direct
_atom_sites_solution_secondary difmap
_cell_angle_alpha 90
_cell_angle_beta 90
_cell_angle_gamma 90
_cell_formula_units_Z 4
_cell_length_a 6.4801(2)
_cell_length_b 15.4593(8)
_cell_length_c 19.1885(9)
_cell_measurement_reflns_used 2943
_cell_measurement_temperature 180(2)
_cell_measurement_theta_max 27.21
_cell_measurement_theta_min 2.5
_cell_measurement_wavelength 0.71073
_cell_volume 1922.26(15)
_computing_cell_refinement 'Bruker SMART'
_computing_data_collection 'Bruker SMART'
_computing_data_reduction 'Bruker SAINT'
_computing_molecular_graphics 'Ortep-3 for Windows (Farrugia, 1997)'
_computing_publication_material 'WinGX publication routines (Farrugia, 1999)'
_computing_structure_refinement 'SHELXL-97 (Sheldrick, 1997)'
_computing_structure_solution 'SIR92 (Giacovazzo et al, 1993)'
_diffrn_ambient_temperature 180(2)
_diffrn_measured_fraction_theta_full 0.945
_diffrn_measured_fraction_theta_max 0.945
_diffrn_measurement_device_type 'Bruker Kappa APEX II'
_diffrn_measurement_method \w-\f
_diffrn_radiation_monochromator graphite
_diffrn_radiation_probe x-ray
_diffrn_radiation_source 'fine-focus sealed tube'
_diffrn_radiation_type MoK\a
_diffrn_radiation_wavelength 0.71073
_diffrn_reflns_av_R_equivalents 0.0356
_diffrn_reflns_av_unetI/netI 0.0416
_diffrn_reflns_limit_h_max 7
_diffrn_reflns_limit_h_min -5
_diffrn_reflns_limit_k_max 13
_diffrn_reflns_limit_k_min -18
_diffrn_reflns_limit_l_max 23
_diffrn_reflns_limit_l_min -23
_diffrn_reflns_number 10127
_diffrn_reflns_theta_full 25.35
_diffrn_reflns_theta_max 25.35
_diffrn_reflns_theta_min 2.5
_diffrn_standards_decay_% 0
_diffrn_standards_interval_count 0
_diffrn_standards_interval_time 0
_diffrn_standards_number 0
_exptl_absorpt_coefficient_mu 0.084
_exptl_absorpt_correction_T_max 0.996
_exptl_absorpt_correction_T_min 0.985
_exptl_absorpt_correction_type multi-scan
_exptl_absorpt_process_details
;
[c.f. r.h. blessing, acta cryst. (1995), a51, 33-38]
;
_exptl_crystal_colour colourless
_exptl_crystal_density_diffrn 1.321
_exptl_crystal_density_method 'not measured'
_exptl_crystal_description parallelepiped
_exptl_crystal_F_000 808
_exptl_crystal_size_max 0.5
_exptl_crystal_size_mid 0.05
_exptl_crystal_size_min 0.05
_refine_diff_density_max 0.245
_refine_diff_density_min -0.173
_refine_diff_density_rms 0.036
_refine_ls_extinction_method none
_refine_ls_goodness_of_fit_ref 1.025
_refine_ls_hydrogen_treatment constr
_refine_ls_matrix_type full
_refine_ls_number_parameters 263
_refine_ls_number_reflns 3267
_refine_ls_number_restraints 0
_refine_ls_restrained_S_all 1.025
_refine_ls_R_factor_all 0.0457
_refine_ls_R_factor_gt 0.0342
_refine_ls_shift/su_max 0
_refine_ls_shift/su_mean 0
_refine_ls_structure_factor_coef Fsqd
_refine_ls_weighting_details 'calc w=1/[\s^2^(Fo^2^)+(0.0380P)^2^+0.1130P] where P=(Fo^2^+2Fc^2^)/3'
_refine_ls_weighting_scheme calc
_refine_ls_wR_factor_gt 0.0731
_refine_ls_wR_factor_ref 0.0778
_reflns_number_gt 2802
_reflns_number_total 3267
_reflns_threshold_expression >2sigma(I)
_cod_data_source_file c1gc15635g.txt
_cod_data_source_block crotonaldehyde
_cod_database_code 7206453

loop_
_symmetry_equiv_pos_as_xyz
'x, y, z'
'-x+1/2, -y, z+1/2'
'x+1/2, -y+1/2, -z'
'-x, y+1/2, -z+1/2'

loop_
_atom_site_label
_atom_site_type_symbol
_atom_site_fract_x
_atom_site_fract_y
_atom_site_fract_z
_atom_site_U_iso_or_equiv
_atom_site_adp_type
_atom_site_occupancy
_atom_site_symmetry_multiplicity
_atom_site_calc_flag
_atom_site_refinement_flags
O1 O 0.23712(18) 0.21618(8) 0.82963(6) 0.0217(3) Uani 1 1 d .
O2 O 0.4450(2) 0.03272(9) 0.88443(7) 0.0278(3) Uani 1 1 d .
N2 N 0.0901(2) 0.03077(10) 0.88109(8) 0.0190(4) Uani 1 1 d .
N1 N -0.0671(2) 0.13805(10) 0.80530(7) 0.0179(4) Uani 1 1 d .
C20 C 0.0504(3) -0.00088(12) 0.95011(9) 0.0188(4) Uani 1 1 d .
C8 C -0.1047(3) 0.20430(13) 0.85632(9) 0.0193(4) Uani 1 1 d .
C21 C -0.1381(3) 0.01625(13) 0.98185(10) 0.0228(5) Uani 1 1 d .
H21 H -0.2376 0.0513 0.9589 0.027 Uiso 1 1 calc R
C17 C 0.2673(3) 0.07436(12) 0.77877(9) 0.0218(4) Uani 1 1 d .
H17 H 0.4086 0.0858 0.76 0.026 Uiso 1 1 calc R
C12 C 0.0888(3) 0.31702(13) 0.91401(10) 0.0270(5) Uani 1 1 d .
H12 H 0.2149 0.347 0.9216 0.032 Uiso 1 1 calc R
C13 C 0.0758(3) 0.24957(13) 0.86793(9) 0.0200(4) Uani 1 1 d .
C1 C 0.1390(3) 0.20575(13) 0.70964(9) 0.0210(4) Uani 1 1 d .
C25 C 0.1961(3) -0.05053(12) 0.98550(10) 0.0232(4) Uani 1 1 d .
H25 H 0.3257 -0.0626 0.9645 0.028 Uiso 1 1 calc R
C14 C -0.0795(3) 0.04842(12) 0.83041(9) 0.0186(4) Uani 1 1 d .
H14 H -0.2162 0.0382 0.8531 0.022 Uiso 1 1 calc R
C18 C 0.2818(3) 0.04363(12) 0.85357(9) 0.0197(4) Uani 1 1 d .
C24 C 0.1516(3) -0.08198(13) 1.05097(10) 0.0289(5) Uani 1 1 d .
H24 H 0.2526 -0.1149 1.0751 0.035 Uiso 1 1 calc R
C2 C -0.0358(3) 0.20795(14) 0.66789(10) 0.0287(5) Uani 1 1 d .
H2 H -0.1575 0.1786 0.6822 0.034 Uiso 1 1 calc R
C7 C 0.1416(3) 0.15768(12) 0.77873(10) 0.0191(4) Uani 1 1 d .
C11 C -0.0909(3) 0.33971(14) 0.94920(11) 0.0311(5) Uani 1 1 d .
H11 H -0.0887 0.3866 0.9812 0.037 Uiso 1 1 calc R
C9 C -0.2827(3) 0.22562(12) 0.89130(9) 0.0246(5) Uani 1 1 d .
H9 H -0.4074 0.1946 0.8839 0.03 Uiso 1 1 calc R
C22 C -0.1808(3) -0.01787(13) 1.04718(10) 0.0276(5) Uani 1 1 d .
H22 H -0.3113 -0.0074 1.068 0.033 Uiso 1 1 calc R
C15 C -0.0536(3) -0.01210(13) 0.76872(10) 0.0240(4) Uani 1 1 d .
H15A H -0.1641 -0.0014 0.7342 0.029 Uiso 1 1 calc R
H15B H -0.0641 -0.0729 0.7845 0.029 Uiso 1 1 calc R
C23 C -0.0365(3) -0.06667(14) 1.08219(10) 0.0292(5) Uani 1 1 d .
H23 H -0.066 -0.0894 1.1271 0.035 Uiso 1 1 calc R
C19 C 0.2886(3) -0.07792(14) 0.73007(11) 0.0361(5) Uani 1 1 d .
H19A H 0.3113 -0.1013 0.7769 0.054 Uiso 1 1 calc R
H19B H 0.4219 -0.0645 0.7085 0.054 Uiso 1 1 calc R
H19C H 0.2157 -0.1208 0.7017 0.054 Uiso 1 1 calc R
C16 C 0.1601(3) 0.00379(13) 0.73490(10) 0.0236(5) Uani 1 1 d .
H16 H 0.1383 0.0267 0.6867 0.028 Uiso 1 1 calc R
C10 C -0.2729(3) 0.29480(14) 0.93823(10) 0.0295(5) Uani 1 1 d .
H10 H -0.3935 0.3113 0.9631 0.035 Uiso 1 1 calc R
C4 C 0.1419(4) 0.29594(14) 0.58402(11) 0.0367(6) Uani 1 1 d .
H4 H 0.1429 0.3263 0.541 0.044 Uiso 1 1 calc R
C3 C -0.0332(4) 0.25287(15) 0.60527(10) 0.0359(5) Uani 1 1 d .
H3 H -0.1532 0.2539 0.5768 0.043 Uiso 1 1 calc R
C6 C 0.3139(3) 0.24956(14) 0.68826(10) 0.0284(5) Uani 1 1 d .
H6 H 0.4338 0.2488 0.7167 0.034 Uiso 1 1 calc R
C5 C 0.3162(4) 0.29474(14) 0.62564(11) 0.0356(5) Uani 1 1 d .
H5 H 0.4371 0.3247 0.6115 0.043 Uiso 1 1 calc R

loop_
_atom_site_aniso_label
_atom_site_aniso_U_11
_atom_site_aniso_U_22
_atom_site_aniso_U_33
_atom_site_aniso_U_23
_atom_site_aniso_U_13
_atom_site_aniso_U_12
O1 0.0160(7) 0.0225(8) 0.0265(7) -0.0056(6) 0.0001(5) -0.0025(6)
O2 0.0145(8) 0.0376(9) 0.0315(8) 0.0055(7) -0.0026(6) -0.0015(7)
N2 0.0125(9) 0.0224(9) 0.0220(8) 0.0013(7) -0.0009(6) 0.0001(7)
N1 0.0155(9) 0.0182(8) 0.0201(8) 0.0004(7) 0.0010(6) -0.0007(7)
C20 0.0204(10) 0.0146(10) 0.0214(9) -0.0022(8) -0.0024(8) -0.0025(9)
C8 0.0217(12) 0.0173(10) 0.0190(9) 0.0023(8) -0.0033(8) 0.0021(9)
C21 0.0204(11) 0.0227(11) 0.0254(10) 0.0004(9) -0.0012(8) 0.0029(9)
C17 0.0175(11) 0.0237(11) 0.0242(10) -0.0008(8) 0.0035(8) 0.0000(8)
C12 0.0252(12) 0.0240(12) 0.0317(11) -0.0037(9) -0.0033(9) -0.0017(9)
C13 0.0176(11) 0.0212(11) 0.0211(10) 0.0015(8) -0.0005(8) 0.0039(9)
C1 0.0237(11) 0.0159(10) 0.0234(10) -0.0020(8) 0.0028(8) 0.0020(8)
C25 0.0216(11) 0.0191(11) 0.0289(10) -0.0007(9) -0.0010(8) 0.0012(9)
C14 0.0137(10) 0.0208(10) 0.0214(9) 0.0024(8) -0.0028(8) -0.0015(9)
C18 0.0171(12) 0.0159(10) 0.0262(9) -0.0020(8) 0.0004(8) -0.0004(9)
C24 0.0325(12) 0.0251(12) 0.0291(11) 0.0049(9) -0.0088(9) 0.0032(9)
C2 0.0278(12) 0.0317(12) 0.0268(10) 0.0037(10) 0.0018(9) 0.0028(10)
C7 0.0151(10) 0.0205(11) 0.0215(10) -0.0055(8) -0.0005(8) -0.0023(8)
C11 0.0371(14) 0.0278(12) 0.0284(11) -0.0061(10) -0.0016(10) 0.0050(10)
C9 0.0208(11) 0.0242(12) 0.0288(10) 0.0031(9) 0.0009(8) 0.0038(9)
C22 0.0281(12) 0.0281(12) 0.0264(10) 0.0010(9) 0.0073(9) -0.0001(10)
C15 0.0237(11) 0.0207(11) 0.0275(10) -0.0019(9) -0.0045(8) -0.0016(9)
C23 0.0389(13) 0.0265(12) 0.0223(10) 0.0047(9) 0.0008(9) -0.0016(10)
C19 0.0376(13) 0.0288(13) 0.0418(13) -0.0069(10) 0.0054(10) 0.0000(11)
C16 0.0255(11) 0.0207(11) 0.0247(10) -0.0030(9) 0.0019(8) -0.0011(9)
C10 0.0279(12) 0.0314(12) 0.0294(11) 0.0017(10) 0.0066(9) 0.0100(10)
C4 0.0544(16) 0.0269(12) 0.0287(11) 0.0091(10) 0.0125(11) 0.0152(12)
C3 0.0391(14) 0.0377(13) 0.0308(11) 0.0057(11) -0.0016(10) 0.0140(12)
C6 0.0289(12) 0.0261(11) 0.0302(11) -0.0013(10) 0.0043(9) -0.0022(10)
C5 0.0418(14) 0.0245(12) 0.0407(13) 0.0037(10) 0.0156(11) -0.0019(11)

loop_
_atom_type_symbol
_atom_type_description
_atom_type_scat_dispersion_real
_atom_type_scat_dispersion_imag
_atom_type_scat_source
C C 0.0033 0.0016 'International Tables Vol C Tables 4.2.6.8 and 6.1.1.4'
H H 0 0 'International Tables Vol C Tables 4.2.6.8 and 6.1.1.4'
N N 0.0061 0.0033 'International Tables Vol C Tables 4.2.6.8 and 6.1.1.4'
O O 0.0106 0.006 'International Tables Vol C Tables 4.2.6.8 and 6.1.1.4'

loop_
_geom_angle_atom_site_label_1
_geom_angle_atom_site_label_2
_geom_angle_atom_site_label_3
_geom_angle
C13 O1 C7 105.41(13)
C18 N2 C20 124.76(15)
C18 N2 C14 113.05(14)
C20 N2 C14 122.11(14)
C8 N1 C14 116.06(14)
C8 N1 C7 104.11(14)
C14 N1 C7 110.90(14)
C21 C20 C25 119.13(17)
C21 C20 N2 119.80(17)
C25 C20 N2 121.05(17)
C9 C8 C13 120.70(17)
C9 C8 N1 130.20(17)
C13 C8 N1 109.11(15)
C22 C21 C20 119.88(18)
C22 C21 H21 120.1
C20 C21 H21 120.1
C18 C17 C7 107.38(15)
C18 C17 C16 108.85(15)
C7 C17 C16 110.90(15)
C18 C17 H17 109.9
C7 C17 H17 109.9
C16 C17 H17 109.9
C13 C12 C11 116.99(18)
C13 C12 H12 121.5
C11 C12 H12 121.5
C12 C13 O1 125.64(17)
C12 C13 C8 122.81(17)
O1 C13 C8 111.51(16)
C6 C1 C2 119.05(17)
C6 C1 C7 119.29(17)
C2 C1 C7 121.64(16)
C24 C25 C20 119.80(18)
C24 C25 H25 120.1
C20 C25 H25 120.1
N1 C14 N2 110.25(14)
N1 C14 C15 108.64(14)
N2 C14 C15 108.31(15)
N1 C14 H14 109.9
N2 C14 H14 109.9
C15 C14 H14 109.9
O2 C18 N2 125.42(16)
O2 C18 C17 123.75(16)
N2 C18 C17 110.83(15)
C25 C24 C23 121.38(19)
C25 C24 H24 119.3
C23 C24 H24 119.3
C1 C2 C3 120.15(19)
C1 C2 H2 119.9
C3 C2 H2 119.9
O1 C7 N1 106.44(13)
O1 C7 C1 106.49(14)
N1 C7 C1 113.04(14)
O1 C7 C17 107.16(14)
N1 C7 C17 108.40(15)
C1 C7 C17 114.80(15)
C10 C11 C12 120.85(19)
C10 C11 H11 119.6
C12 C11 H11 119.6
C8 C9 C10 117.34(18)
C8 C9 H9 121.3
C10 C9 H9 121.3
C23 C22 C21 120.93(19)
C23 C22 H22 119.5
C21 C22 H22 119.5
C14 C15 C16 109.11(15)
C14 C15 H15A 109.9
C16 C15 H15A 109.9
C14 C15 H15B 109.9
C16 C15 H15B 109.9
H15A C15 H15B 108.3
C22 C23 C24 118.85(19)
C22 C23 H23 120.6
C24 C23 H23 120.6
C16 C19 H19A 109.5
C16 C19 H19B 109.5
H19A C19 H19B 109.5
C16 C19 H19C 109.5
H19A C19 H19C 109.5
H19B C19 H19C 109.5
C19 C16 C17 112.05(16)
C19 C16 C15 112.61(17)
C17 C16 C15 106.62(15)
C19 C16 H16 108.5
C17 C16 H16 108.5
C15 C16 H16 108.5
C11 C10 C9 121.31(18)
C11 C10 H10 119.3
C9 C10 H10 119.3
C3 C4 C5 119.67(19)
C3 C4 H4 120.2
C5 C4 H4 120.2
C4 C3 C2 120.5(2)
C4 C3 H3 119.7
C2 C3 H3 119.7
C1 C6 C5 120.8(2)
C1 C6 H6 119.6
C5 C6 H6 119.6
C4 C5 C6 119.8(2)
C4 C5 H5 120.1
C6 C5 H5 120.1

loop_
_geom_bond_atom_site_label_1
_geom_bond_atom_site_label_2
_geom_bond_distance
O1 C13 1.378(2)
O1 C7 1.468(2)
O2 C18 1.223(2)
N2 C18 1.365(2)
N2 C20 1.435(2)
N2 C14 1.492(2)
N1 C8 1.438(2)
N1 C14 1.469(2)
N1 C7 1.477(2)
C20 C21 1.390(3)
C20 C25 1.394(3)
C8 C9 1.375(3)
C8 C13 1.381(3)
C21 C22 1.388(3)
C21 H21 0.95
C17 C18 1.515(2)
C17 C7 1.524(3)
C17 C16 1.543(3)
C17 H17 1
C12 C13 1.370(3)
C12 C11 1.391(3)
C12 H12 0.95
C1 C6 1.382(3)
C1 C2 1.388(3)
C1 C7 1.520(3)
C25 C24 1.378(3)
C25 H25 0.95
C14 C15 1.518(2)
C14 H14 1
C24 C23 1.378(3)
C24 H24 0.95
C2 C3 1.388(3)
C2 H2 0.95
C11 C10 1.385(3)
C11 H11 0.95
C9 C10 1.400(3)
C9 H9 0.95
C22 C23 1.376(3)
C22 H22 0.95
C15 C16 1.549(3)
C15 H15A 0.99
C15 H15B 0.99
C23 H23 0.95
C19 C16 1.516(3)
C19 H19A 0.98
C19 H19B 0.98
C19 H19C 0.98
C16 H16 1
C10 H10 0.95
C4 C3 1.377(3)
C4 C5 1.384(3)
C4 H4 0.95
C3 H3 0.95
C6 C5 1.390(3)
C6 H6 0.95
C5 H5 0.95
